data_7051293
loop_
_publ_author_name
'Sobota, Piotr'
'Klimowicz, Maria'
'Utko, J\'ozef'
'Jerzykiewicz, Lucjan B.'

_publ_section_title
;
 Syntheses and crystal structure of
 [Li4Zn(\m3,\h2-ddbfo)2(\m,\h2-ddbfo)3Cl(CH3CN)2]&#x00B7;2CH3CN,
 [Na4(\m,\h2-ddbfo)4(CH3CN)4] and [Zn2(\m,\h1-ddbfo)2Cl2(py)2]
 aggregates
;
_journal_issue 7
_journal_name_full 'New Journal of Chemistry'
_journal_page_first 523
_journal_paper_doi 10.1039/b001832p
_journal_volume 24
_journal_year 2000
_chemical_formula_sum 'C15 H16 Cl N O2 Zn'
_chemical_formula_weight 343.11
_space_group_IT_number 14
_symmetry_cell_setting monoclinic
_symmetry_space_group_name_Hall '-P 2yn'
_symmetry_space_group_name_H-M 'P 1 21/n 1'
_atom_sites_solution_hydrogens geom
_atom_sites_solution_primary direct
_atom_sites_solution_secondary difmap
_audit_creation_method SHELXL-97
_cell_angle_alpha 90.00
_cell_angle_beta 99.99(4)
_cell_angle_gamma 90.00
_cell_formula_units_Z 4
_cell_length_a 9.855(4)
_cell_length_b 8.836(5)
_cell_length_c 18.068(6)
_cell_measurement_reflns_used 25
_cell_measurement_temperature 299(1)
_cell_measurement_theta_max 14
_cell_measurement_theta_min 7
_cell_volume 1549.5(12)
_computing_cell_refinement 'Kuma KM4 (Kuma, 1996)'
_computing_data_collection 'Kuma KM4 (Kuma, 1996)'
_computing_data_reduction 'Kuma KM4 (Kuma, 1996)'
_computing_molecular_graphics 'OrtepII, 1976'
_computing_structure_refinement 'SHELXL-97 (Sheldrick, 1997)'
_computing_structure_solution 'SHELXS-97 (Sheldrick, 1990)'
_diffrn_ambient_temperature 299(1)
_diffrn_measured_fraction_theta_full 0.813
_diffrn_measured_fraction_theta_max 0.813
_diffrn_measurement_device 'Kuma KM4 automatic diffractometer'
_diffrn_measurement_method 'profile data from omega-2theta scans'
_diffrn_radiation_monochromator graphite
_diffrn_radiation_source 'fine-focus sealed tube'
_diffrn_radiation_type MoK\a
_diffrn_radiation_wavelength 0.71073
_diffrn_reflns_av_R_equivalents 0.0111
_diffrn_reflns_av_sigmaI/netI 0.0291
_diffrn_reflns_limit_h_max 11
_diffrn_reflns_limit_h_min 0
_diffrn_reflns_limit_k_max 10
_diffrn_reflns_limit_k_min 0
_diffrn_reflns_limit_l_max 21
_diffrn_reflns_limit_l_min -21
_diffrn_reflns_number 2650
_diffrn_reflns_theta_full 25.51
_diffrn_reflns_theta_max 25.51
_diffrn_reflns_theta_min 2.21
_diffrn_standards_decay_% 2.1
_diffrn_standards_interval_count 100
_diffrn_standards_number 3
_exptl_absorpt_coefficient_mu 1.757
_exptl_absorpt_correction_T_max 1.358
_exptl_absorpt_correction_T_min 0.759
_exptl_absorpt_correction_type 'Absorb procedure'
_exptl_crystal_colour colorless
_exptl_crystal_density_diffrn 1.471
_exptl_crystal_density_method 'not measured'
_exptl_crystal_description block
_exptl_crystal_F_000 704
_exptl_crystal_size_max 0.6
_exptl_crystal_size_mid 0.4
_exptl_crystal_size_min 0.4
_refine_diff_density_max 0.321
_refine_diff_density_min -0.423
_refine_diff_density_rms 0.053
_refine_ls_extinction_method none
_refine_ls_goodness_of_fit_ref 1.064
_refine_ls_hydrogen_treatment mixed
_refine_ls_matrix_type full
_refine_ls_number_parameters 183
_refine_ls_number_reflns 2505
_refine_ls_number_restraints 0
_refine_ls_restrained_S_all 1.064
_refine_ls_R_factor_all 0.0472
_refine_ls_R_factor_gt 0.0261
_refine_ls_shift/su_max 0.206
_refine_ls_shift/su_mean 0.011
_refine_ls_structure_factor_coef Fsqd
_refine_ls_weighting_details 'w=1/[\s^2^(Fo^2^)+(0.0471P)^2^+0.4011P] where P=(Fo^2^+2Fc^2^)/3'
_refine_ls_weighting_scheme calc
_refine_ls_wR_factor_gt 0.0755
_refine_ls_wR_factor_ref 0.0809
_reflns_number_gt 1928
_reflns_number_total 2505
_reflns_threshold_expression >2sigma(I)
_cod_data_source_file b001832p.txt
_cod_data_source_block COMPOUND_3
_cod_depositor_comments
;
The following automatic conversions were performed:

'_refine_ls_weighting_scheme' value 'calc
w=1/[\s^2^(Fo^2^)+(0.0471P)^2^+0.4011P] where P=(Fo^2^+2Fc^2^)/3' was
changed to 'calc'. New tag '_refine_ls_weighting_details' was
created. The value of the new tag was set to
'w=1/[\s^2^(Fo^2^)+(0.0471P)^2^+0.4011P] where P=(Fo^2^+2Fc^2^)/3'.

Automatic conversion script
Id: cif_fix_values 3143 2015-03-26 13:38:13Z robertas 
;
_cod_original_sg_symbol_H-M P2(1)/n
_cod_database_code 7051293

loop_
_symmetry_equiv_pos_as_xyz
'x, y, z'
'-x+1/2, y+1/2, -z+1/2'
'-x, -y, -z'
'x-1/2, -y-1/2, z-1/2'

loop_
_atom_site_label
_atom_site_type_symbol
_atom_site_fract_x
_atom_site_fract_y
_atom_site_fract_z
_atom_site_U_iso_or_equiv
_atom_site_adp_type
_atom_site_occupancy
_atom_site_calc_flag
_atom_site_refinement_flags
_atom_site_disorder_assembly
_atom_site_disorder_group
Zn Zn 0.15550(3) 0.02827(4) 0.015084(19) 0.04176(12) Uani 1 d . . .
Cl Cl 0.31872(9) -0.13908(11) 0.04150(5) 0.0711(3) Uani 1 d . . .
O10 O 0.22709(19) 0.2005(2) 0.14250(11) 0.0476(5) Uani 1 d . . .
O11 O -0.00324(19) 0.0476(2) 0.06654(11) 0.0482(5) Uani 1 d . . .
N N 0.2047(2) 0.2226(3) -0.03217(13) 0.0435(5) Uani 1 d . . .
C1 C 0.3152(3) 0.3151(4) 0.18799(19) 0.0560(8) Uani 1 d . . .
C2 C 0.2483(4) 0.3413(4) 0.25662(19) 0.0621(9) Uani 1 d . . .
H2A H 0.2958 0.2857 0.2997 0.075 Uiso 1 calc R . .
H2B H 0.2476 0.4480 0.2692 0.075 Uiso 1 calc R . .
C3 C 0.1030(3) 0.2819(3) 0.23186(16) 0.0461(7) Uani 1 d . . .
C4 C -0.0149(3) 0.2880(4) 0.26355(17) 0.0539(8) Uani 1 d . . .
H4 H -0.0170 0.3422 0.3074 0.065 Uiso 1 calc R . .
C5 C -0.1291(3) 0.2111(4) 0.22788(18) 0.0579(8) Uani 1 d . . .
H5 H -0.2096 0.2140 0.2482 0.069 Uiso 1 calc R . .
C6 C -0.1278(3) 0.1298(4) 0.16287(18) 0.0516(7) Uani 1 d . . .
H6 H -0.2069 0.0787 0.1406 0.062 Uiso 1 calc R . .
C7 C -0.0106(3) 0.1227(3) 0.13000(16) 0.0413(6) Uani 1 d . . .
C8 C 0.1036(3) 0.2011(3) 0.16771(15) 0.0391(6) Uani 1 d . . .
C9 C 0.3066(5) 0.4561(4) 0.1396(2) 0.0864(14) Uani 1 d . . .
H9A H 0.3626 0.5344 0.1662 0.104 Uiso 1 calc R . .
H9B H 0.2127 0.4898 0.1282 0.104 Uiso 1 calc R . .
H9C H 0.3392 0.4335 0.0937 0.104 Uiso 1 calc R . .
C10 C 0.4578(4) 0.2506(6) 0.2048(3) 0.1046(17) Uani 1 d . . .
H10A H 0.4574 0.1603 0.2343 0.125 Uiso 1 calc R . .
H10B H 0.5191 0.3235 0.2323 0.125 Uiso 1 calc R . .
H10C H 0.4885 0.2268 0.1585 0.125 Uiso 1 calc R . .
C11 C 0.1107(3) 0.3282(4) -0.0543(2) 0.0663(10) Uani 1 d . . .
H11 H 0.0195 0.3093 -0.0500 0.080 Uiso 1 calc R . .
C12 C 0.1438(5) 0.4650(5) -0.0834(3) 0.0871(13) Uani 1 d . . .
H12 H 0.0762 0.5375 -0.0984 0.105 Uiso 1 calc R . .
C13 C 0.2772(5) 0.4918(5) -0.0897(2) 0.0827(13) Uani 1 d . . .
H13 H 0.3022 0.5842 -0.1080 0.099 Uiso 1 calc R . .
C14 C 0.3740(4) 0.3828(4) -0.0690(2) 0.0699(10) Uani 1 d . . .
H14 H 0.4652 0.3984 -0.0742 0.084 Uiso 1 calc R . .
C15 C 0.3340(3) 0.2498(4) -0.04045(19) 0.0525(7) Uani 1 d . . .
H15 H 0.4001 0.1753 -0.0262 0.063 Uiso 1 calc R . .

loop_
_atom_site_aniso_label
_atom_site_aniso_U_11
_atom_site_aniso_U_22
_atom_site_aniso_U_33
_atom_site_aniso_U_23
_atom_site_aniso_U_13
_atom_site_aniso_U_12
Zn 0.03203(17) 0.04134(19) 0.0514(2) 0.00296(16) 0.00576(13) -0.00381(14)
Cl 0.0633(5) 0.0750(6) 0.0734(6) 0.0108(5) 0.0073(4) 0.0274(4)
O10 0.0439(10) 0.0490(12) 0.0511(12) -0.0096(10) 0.0114(9) -0.0119(9)
O11 0.0355(10) 0.0562(13) 0.0534(12) -0.0139(10) 0.0096(8) -0.0081(9)
N 0.0403(12) 0.0415(13) 0.0488(14) 0.0015(11) 0.0080(10) -0.0042(10)
C1 0.0497(17) 0.0560(19) 0.062(2) -0.0126(16) 0.0082(14) -0.0195(15)
C2 0.0655(19) 0.067(2) 0.0524(19) -0.0121(16) 0.0056(15) -0.0195(17)
C3 0.0523(16) 0.0459(17) 0.0390(15) 0.0023(13) 0.0048(12) -0.0022(13)
C4 0.065(2) 0.059(2) 0.0393(16) -0.0014(14) 0.0138(14) 0.0064(16)
C5 0.0481(17) 0.081(2) 0.0484(18) 0.0062(17) 0.0180(14) 0.0065(16)
C6 0.0376(14) 0.065(2) 0.0515(18) 0.0025(15) 0.0062(13) -0.0033(14)
C7 0.0390(14) 0.0409(16) 0.0434(16) 0.0043(12) 0.0055(12) 0.0011(12)
C8 0.0395(14) 0.0373(14) 0.0403(15) 0.0037(12) 0.0063(11) 0.0010(11)
C9 0.128(4) 0.065(3) 0.073(3) -0.014(2) 0.036(3) -0.049(3)
C10 0.052(2) 0.128(4) 0.127(4) -0.042(3) -0.002(2) -0.012(2)
C11 0.0494(18) 0.062(2) 0.085(3) 0.0183(19) 0.0035(17) 0.0034(16)
C12 0.080(3) 0.067(3) 0.110(3) 0.037(2) 0.003(2) 0.011(2)
C13 0.104(3) 0.066(3) 0.083(3) 0.025(2) 0.029(2) -0.014(2)
C14 0.071(2) 0.064(2) 0.080(2) 0.010(2) 0.0307(19) -0.0139(19)
C15 0.0480(16) 0.0498(18) 0.0627(19) 0.0006(15) 0.0179(14) -0.0045(14)

loop_
_atom_type_symbol
_atom_type_description
_atom_type_scat_dispersion_real
_atom_type_scat_dispersion_imag
_atom_type_scat_source
C C 0.0033 0.0016 'International Tables Vol C Tables 4.2.6.8 and 6.1.1.4'
H H 0.0000 0.0000 'International Tables Vol C Tables 4.2.6.8 and 6.1.1.4'
N N 0.0061 0.0033 'International Tables Vol C Tables 4.2.6.8 and 6.1.1.4'
O O 0.0106 0.0060 'International Tables Vol C Tables 4.2.6.8 and 6.1.1.4'
Cl Cl 0.1484 0.1585 'International Tables Vol C Tables 4.2.6.8 and 6.1.1.4'
Zn Zn 0.2839 1.4301 'International Tables Vol C Tables 4.2.6.8 and 6.1.1.4'

loop_
_geom_angle_atom_site_label_1
_geom_angle_atom_site_label_2
_geom_angle_atom_site_label_3
_geom_angle
_geom_angle_site_symmetry_1
_geom_angle_site_symmetry_3
_geom_angle_publ_flag
O11 Zn N 113.40(9) . . ?
O11 Zn O11 79.81(9) . 3 ?
N Zn O11 100.12(9) . 3 ?
O11 Zn Cl 125.13(7) . . ?
N Zn Cl 116.70(8) . . ?
O11 Zn Cl 111.13(7) 3 . ?
O11 Zn Zn 40.69(6) . 3 ?
N Zn Zn 111.78(7) . 3 ?
O11 Zn Zn 39.11(6) 3 3 ?
Cl Zn Zn 127.42(4) . 3 ?
C8 O10 C1 106.3(2) . . ?
C7 O11 Zn 128.01(17) . . ?
C7 O11 Zn 130.14(17) . 3 ?
Zn O11 Zn 100.19(9) . 3 ?
C11 N C15 118.1(3) . . ?
C11 N Zn 121.4(2) . . ?
C15 N Zn 120.5(2) . . ?
O10 C1 C10 106.9(3) . . ?
O10 C1 C9 105.8(3) . . ?
C10 C1 C9 112.6(3) . . ?
O10 C1 C2 105.1(2) . . ?
C10 C1 C2 114.7(3) . . ?
C9 C1 C2 110.9(3) . . ?
C3 C2 C1 103.1(3) . . ?
C8 C3 C4 120.0(3) . . ?
C8 C3 C2 106.8(3) . . ?
C4 C3 C2 133.0(3) . . ?
C5 C4 C3 117.7(3) . . ?
C4 C5 C6 121.9(3) . . ?
C5 C6 C7 121.3(3) . . ?
O11 C7 C6 124.2(3) . . ?
O11 C7 C8 120.4(2) . . ?
C6 C7 C8 115.4(3) . . ?
C3 C8 O10 114.8(2) . . ?
C3 C8 C7 123.7(3) . . ?
O10 C8 C7 121.5(2) . . ?
N C11 C12 122.1(3) . . ?
C13 C12 C11 118.7(4) . . ?
C12 C13 C14 119.7(4) . . ?
C13 C14 C15 118.5(4) . . ?
N C15 C14 122.8(3) . . ?

loop_
_geom_bond_atom_site_label_1
_geom_bond_atom_site_label_2
_geom_bond_distance
_geom_bond_site_symmetry_2
_geom_bond_publ_flag
Zn O11 1.961(2) . ?
Zn N 2.014(2) . ?
Zn O11 2.027(2) 3 ?
Zn Cl 2.1761(12) . ?
Zn Zn 3.0595(14) 3 ?
O10 C8 1.372(3) . ?
O10 C1 1.485(3) . ?
O11 C7 1.338(3) . ?
O11 Zn 2.027(2) 3 ?
N C11 1.326(4) . ?
N C15 1.331(4) . ?
C1 C10 1.498(5) . ?
C1 C9 1.517(5) . ?
C1 C2 1.520(5) . ?
C2 C3 1.518(4) . ?
C3 C8 1.362(4) . ?
C3 C4 1.383(4) . ?
C4 C5 1.375(5) . ?
C5 C6 1.379(5) . ?
C6 C7 1.389(4) . ?
C7 C8 1.394(4) . ?
C11 C12 1.380(5) . ?
C12 C13 1.360(6) . ?
C13 C14 1.361(6) . ?
C14 C15 1.368(5) . ?
